data_1575036
loop_
_publ_author_name
'Bisai, Milan Kumar'
'\/Losiewicz, Justyna'
'Nichol, Gary S.'
'Dominey, Andrew P.'
'Thomas, Stephen P.'
'Macgregor, Stuart A.'
'Ingleson, Michael J.'

_publ_section_title
;
 Ligand non-innocence and an unusual \s-bond metathesis step enables
 catalytic borylation using 9-borabicyclo-[3.3.1]-nonane
;
_journal_issue 21
_journal_name_full 'Chemical Science'
_journal_page_first 9255
_journal_page_last 9263
_journal_paper_doi 10.1039/D5SC02085A
_journal_volume 16
_journal_year 2025
_chemical_formula_moiety 'C29 H48 B3 N'
_chemical_formula_sum 'C29 H48 B3 N'
_chemical_formula_weight 443.184
_space_group_crystal_system orthorhombic
_space_group_IT_number 62
_space_group_name_Hall '-P 2ac 2n'
_space_group_name_H-M_alt 'P n m a'
_symmetry_Int_Tables_number 62
_atom_sites_solution_primary direct
_audit_creation_date 2024-05-16
_audit_creation_method
;
Olex2 1.5-beta
(compiled 2024.02.16 svn.r378c4104 for OlexSys, GUI svn.r6928)
;
_audit_update_record
;
2025-01-17 deposited with the CCDC.	2025-04-23 downloaded from the CCDC.
;
_cell_angle_alpha 90
_cell_angle_beta 90
_cell_angle_gamma 90
_cell_formula_units_Z 4
_cell_length_a 13.5001(5)
_cell_length_b 15.0759(5)
_cell_length_c 12.6679(5)
_cell_measurement_reflns_used 9866
_cell_measurement_temperature 100.00
_cell_measurement_theta_max 36.12
_cell_measurement_theta_min 2.59
_cell_volume 2578.25(16)
_computing_cell_refinement 'SAINT V8.40B (?, 2016)'
_computing_data_collection APEX5
_computing_data_reduction 'SAINT V8.40B (?, 2016)'
_computing_molecular_graphics 'Olex2 1.5-beta (Dolomanov et al., 2009)'
_computing_publication_material 'Olex2 1.5-beta (Dolomanov et al., 2009)'
_computing_structure_refinement 'olex2.refine 1.5-beta (Bourhis et al., 2015)'
_computing_structure_solution 'SHELXS  (Sheldrick, 2008)'
_diffrn_ambient_temperature 100.00
_diffrn_measured_fraction_theta_full 0.9988
_diffrn_measured_fraction_theta_max 0.9977
_diffrn_measurement_device_type 'Bruker D8 Venture'
_diffrn_measurement_method '\f and \w scans'
_diffrn_radiation_type 'Mo K\a'
_diffrn_radiation_wavelength 0.71073
_diffrn_reflns_av_R_equivalents 0.0475
_diffrn_reflns_av_unetI/netI 0.0141
_diffrn_reflns_Laue_measured_fraction_full 0.9988
_diffrn_reflns_Laue_measured_fraction_max 0.9977
_diffrn_reflns_limit_h_max 22
_diffrn_reflns_limit_h_min -22
_diffrn_reflns_limit_k_max 24
_diffrn_reflns_limit_k_min -25
_diffrn_reflns_limit_l_max 21
_diffrn_reflns_limit_l_min -20
_diffrn_reflns_number 232973
_diffrn_reflns_point_group_measured_fraction_full 0.9988
_diffrn_reflns_point_group_measured_fraction_max 0.9977
_diffrn_reflns_theta_full 25.2417
_diffrn_reflns_theta_max 36.36
_diffrn_reflns_theta_min 2.59
_diffrn_source ImuS-Mo
_diffrn_source_current 1.4
_diffrn_source_power 0.07
_diffrn_source_voltage 50.0
_diffrn_standards_number 0
_exptl_absorpt_coefficient_mu 0.063
_exptl_absorpt_correction_T_max 0.7471
_exptl_absorpt_correction_T_min 0.7184
_exptl_absorpt_correction_type multi-scan
_exptl_absorpt_process_details
;
SADABS-2016/2 (Bruker,2016/2) was used for absorption correction.
wR2(int) was 0.1062 before and 0.0553 after correction.
The Ratio of minimum to maximum transmission is 0.9616.
The \l/2 correction factor is Not present.
;
_exptl_crystal_colour colourless
_exptl_crystal_colour_primary colourless
_exptl_crystal_density_diffrn 1.142
_exptl_crystal_description block
_exptl_crystal_F_000 976.440
_exptl_crystal_recrystallization_method 'The material was recrystallised from d2-dichloromethane by slow evaporation'
_exptl_crystal_size_max 0.575
_exptl_crystal_size_mid 0.425
_exptl_crystal_size_min 0.294
_refine_diff_density_max 0.3395
_refine_diff_density_min -0.1990
_refine_diff_density_rms 0.0385
_refine_ls_d_res_high 0.5994
_refine_ls_d_res_low 7.8767
_refine_ls_goodness_of_fit_ref 1.1684
_refine_ls_hydrogen_treatment refall
_refine_ls_matrix_type full
_refine_ls_number_constraints 0
_refine_ls_number_parameters 388
_refine_ls_number_reflns 6441
_refine_ls_number_restraints 0
_refine_ls_restrained_S_all 1.1684
_refine_ls_R_factor_all 0.0301
_refine_ls_R_factor_gt 0.0199
_refine_ls_shift/su_max -0.0002
_refine_ls_shift/su_mean 0.0000
_refine_ls_structure_factor_coef Fsqd
_refine_ls_weighting_details 'w=1/[\s^2^(Fo^2^)+(0.0081P)^2^+0.1103P] where P=(Fo^2^+2Fc^2^)/3'
_refine_ls_weighting_scheme calc
_refine_ls_wR_factor_gt 0.0349
_refine_ls_wR_factor_ref 0.0388
_reflns_Friedel_coverage 0.0
_reflns_limit_h_max 22
_reflns_limit_h_min 0
_reflns_limit_k_max 25
_reflns_limit_k_min 0
_reflns_limit_l_max 21
_reflns_limit_l_min 0
_reflns_number_gt 5450
_reflns_number_total 6441
_reflns_threshold_expression I>=2u(I)
_cod_data_source_file d5sc02085a3.cif
_cod_data_source_block 3j-[H-BBN]
_cod_database_code 1575036
_olex2_refinement_description
;
;
_olex2_refine_details
;
Refinement using NoSpherA2, an implementation of
NOn-SPHERical Atom-form-factors in Olex2.
Please cite:
F. Kleemiss et al. Chem. Sci. DOI 10.1039/D0SC05526C - 2021
NoSpherA2 implementation of HAR makes use of
tailor-made aspherical atomic form factors calculated
on-the-fly from a Hirshfeld-partitioned electron density (ED) - not from
spherical-atom form factors.

The ED is calculated from a gaussian basis set single determinant SCF
wavefunction - either Hartree-Fock or DFT using selected funtionals
 - for a fragment of the crystal.
This fragment can be embedded in an electrostatic crystal field by employing cluster charges
or modelled using implicit solvation models, depending on the software used.
The following options were used:
   SOFTWARE:       ORCA 5.0
   PARTITIONING:   NoSpherA2
   INT ACCURACY:   Normal
   METHOD:         R2SCAN
   BASIS SET:      cc-pVTZ
   CHARGE:         0
   MULTIPLICITY:   1
   DATE:           2024-05-15_14-31-33
;
_olex2_diffrn_ambient_temperature_device 'Oxford Cryosystems Cryostream 800'
_olex2_exptl_crystal_mounting_method 'The crystal was mounted on a MITIGEN holder in paratone oil'
_olex2_submission_original_sample_id JL-136
_olex2_submission_special_instructions 'No special instructions were received'

loop_
_space_group_symop_id
_space_group_symop_operation_xyz
1 x,y,z
2 x+1/2,-y+1/2,-z+1/2
3 -x,y+1/2,-z
4 -x+1/2,-y,z+1/2
5 -x,-y,-z
6 -x-1/2,y-1/2,z-1/2
7 x,-y-1/2,z
8 x-1/2,y,-z-1/2

loop_
_atom_site_label
_atom_site_type_symbol
_atom_site_fract_x
_atom_site_fract_y
_atom_site_fract_z
_atom_site_U_iso_or_equiv
_atom_site_adp_type
_atom_site_occupancy
_atom_site_site_symmetry_order
_atom_site_refinement_flags_posn
_atom_site_refinement_flags_adp
_atom_site_refinement_flags_occupancy
N1 N 0.05398(2) 0.75 0.48224(2) 0.01200(5) Uani 1.000000 2 S T P
C1 C -0.02015(3) 0.75 0.40289(3) 0.01255(6) Uani 1.000000 2 S T P
C2 C 0.01250(3) 0.75 0.57728(3) 0.01203(6) Uani 1.000000 2 S T P
H2 H 0.0578(4) 0.75 0.6476(4) 0.0265(15) Uani 1.000000 2 S T P
C3 C -0.09182(3) 0.75 0.56942(3) 0.01140(6) Uani 1.000000 2 S T P
C4 C -0.10908(3) 0.75 0.45756(3) 0.01216(6) Uani 1.000000 2 S T P
H4 H -0.1810(4) 0.75 0.4204(5) 0.0277(15) Uani 1.000000 2 S T P
C5 C 0.16070(3) 0.75 0.46694(3) 0.01646(7) Uani 1.000000 2 S T P
H5a H 0.1827(3) 0.6919(3) 0.4236(4) 0.0411(13) Uani 1.000000 1 . . .
H5b H 0.1960(5) 0.75 0.5445(5) 0.045(2) Uani 1.000000 2 S T P
C6 C -0.096457(19) 0.625992(18) 0.73352(2) 0.01271(4) Uani 1.000000 1 . . .
H6 H -0.0333(3) 0.6605(3) 0.7700(3) 0.0258(10) Uani 1.000000 1 . . .
C7 C -0.16605(2) 0.59778(2) 0.82441(2) 0.01650(5) Uani 1.000000 1 . . .
H7a H -0.1800(3) 0.6576(3) 0.8722(3) 0.0317(11) Uani 1.000000 1 . . .
H7b H -0.1282(3) 0.5506(3) 0.8773(3) 0.0343(12) Uani 1.000000 1 . . .
C8 C -0.26612(2) 0.55785(2) 0.79056(2) 0.01848(5) Uani 1.000000 1 . . .
H8a H -0.2560(3) 0.4873(3) 0.7707(4) 0.0359(12) Uani 1.000000 1 . . .
H8b H -0.3167(3) 0.5586(3) 0.8584(3) 0.0363(12) Uani 1.000000 1 . . .
C9 C -0.31694(2) 0.60594(2) 0.69818(2) 0.01659(5) Uani 1.000000 1 . . .
H9a H -0.3515(3) 0.6678(3) 0.7281(3) 0.0303(11) Uani 1.000000 1 . . .
H9b H -0.3782(3) 0.5645(3) 0.6687(4) 0.0362(12) Uani 1.000000 1 . . .
C10 C -0.248173(19) 0.632931(18) 0.60634(2) 0.01328(4) Uani 1.000000 1 . . .
H10 H -0.2929(3) 0.6725(3) 0.5519(3) 0.0270(10) Uani 1.000000 1 . . .
C11 C -0.20645(2) 0.55381(2) 0.54364(2) 0.01779(5) Uani 1.000000 1 . . .
H11a H -0.1696(3) 0.5802(3) 0.4729(3) 0.0334(11) Uani 1.000000 1 . . .
H11b H -0.2671(3) 0.5116(3) 0.5155(4) 0.0362(12) Uani 1.000000 1 . . .
C12 C -0.13166(2) 0.49587(2) 0.60410(3) 0.01953(5) Uani 1.000000 1 . . .
H12a H -0.1717(3) 0.4505(3) 0.6564(4) 0.0358(12) Uani 1.000000 1 . . .
H12b H -0.0919(3) 0.4526(3) 0.5479(4) 0.0386(12) Uani 1.000000 1 . . .
C13 C -0.05451(2) 0.54812(2) 0.66839(2) 0.01697(5) Uani 1.000000 1 . . .
H13a H -0.0142(3) 0.5019(3) 0.7195(4) 0.0358(12) Uani 1.000000 1 . . .
H13b H 0.0001(3) 0.5753(3) 0.6130(4) 0.0324(11) Uani 1.000000 1 . . .
C14 C -0.09731(3) 0.75 0.20488(3) 0.01708(7) Uani 1.000000 2 S T P
H14 H -0.1692(4) 0.75 0.2458(5) 0.0378(17) Uani 1.000000 2 S T P
C15 C -0.09230(3) 0.66365(2) 0.13891(3) 0.02608(7) Uani 1.000000 1 . . .
H15a H -0.1519(4) 0.6640(4) 0.0813(4) 0.0546(16) Uani 1.000000 1 . . .
H15b H -0.1076(4) 0.6091(3) 0.1936(5) 0.0572(16) Uani 1.000000 1 . . .
C16 C 0.00640(3) 0.64666(3) 0.08255(3) 0.02782(7) Uani 1.000000 1 . . .
H16a H 0.0113(4) 0.6875(4) 0.0102(4) 0.0462(14) Uani 1.000000 1 . . .
H16b H 0.0080(4) 0.5778(4) 0.0561(5) 0.0581(16) Uani 1.000000 1 . . .
C17 C 0.09705(2) 0.66353(2) 0.15208(3) 0.02486(6) Uani 1.000000 1 . . .
H17a H 0.1653(3) 0.6631(4) 0.1042(4) 0.0502(15) Uani 1.000000 1 . . .
H17b H 0.1038(4) 0.6082(4) 0.2075(4) 0.0568(16) Uani 1.000000 1 . . .
C18 C 0.09429(3) 0.75 0.21804(3) 0.02234(9) Uani 1.000000 2 S T P
H18 H 0.1626(4) 0.75 0.2672(5) 0.047(2) Uani 1.000000 2 S T P
B1 B -0.15817(2) 0.688049(19) 0.65505(2) 0.01103(5) Uani 1.000000 1 . . .
H1 H -0.1989(4) 0.75 0.7162(4) 0.0216(14) Uani 1.000000 2 S T P
B2 B -0.00570(3) 0.75 0.28262(3) 0.01694(8) Uani 1.000000 2 S T P

loop_
_atom_site_aniso_label
_atom_site_aniso_U_11
_atom_site_aniso_U_22
_atom_site_aniso_U_33
_atom_site_aniso_U_12
_atom_site_aniso_U_13
_atom_site_aniso_U_23
N1 0.00904(12) 0.01543(13) 0.01154(12) -0.000000 0.00118(10) 0.000000
C1 0.00984(13) 0.01826(15) 0.00956(14) -0.000000 0.00176(11) 0.000000
C2 0.01001(14) 0.01552(14) 0.01056(14) -0.000000 0.00000(11) 0.000000
H2 0.023(3) 0.037(4) 0.019(3) -0.000000 -0.005(3) 0.000000
C3 0.00935(13) 0.01624(15) 0.00860(13) -0.000000 0.00095(11) 0.000000
C4 0.00918(14) 0.01841(15) 0.00889(13) -0.000000 0.00090(11) 0.000000
H4 0.013(3) 0.050(4) 0.019(3) -0.000000 -0.003(3) 0.000000
C5 0.00978(14) 0.02231(18) 0.01729(17) -0.000000 0.00142(13) 0.000000
H5a 0.031(3) 0.041(3) 0.052(3) 0.002(2) 0.009(2) -0.015(3)
H5b 0.024(4) 0.087(6) 0.025(4) -0.000000 -0.012(3) 0.000000
C6 0.01139(10) 0.01516(10) 0.01157(10) 0.00017(9) -0.00068(8) 0.00143(8)
H6 0.019(2) 0.031(3) 0.027(2) -0.002(2) -0.0046(19) 0.001(2)
C7 0.01593(11) 0.02174(13) 0.01183(11) -0.00032(10) 0.00034(9) 0.00401(10)
H7a 0.036(3) 0.034(3) 0.025(2) -0.003(2) 0.004(2) -0.005(2)
H7b 0.030(3) 0.044(3) 0.029(3) 0.003(2) -0.005(2) 0.017(2)
C8 0.01556(11) 0.02277(13) 0.01712(12) -0.00261(10) 0.00232(9) 0.00593(10)
H8a 0.039(3) 0.027(3) 0.041(3) -0.006(2) -0.001(2) 0.005(2)
H8b 0.028(3) 0.053(3) 0.029(3) -0.002(2) 0.007(2) 0.010(2)
C9 0.01157(10) 0.02173(13) 0.01647(11) -0.00287(10) 0.00094(9) 0.00272(10)
H9a 0.027(3) 0.034(3) 0.030(3) 0.005(2) 0.006(2) 0.003(2)
H9b 0.024(3) 0.046(3) 0.039(3) -0.014(2) -0.003(2) 0.008(2)
C10 0.01191(10) 0.01675(11) 0.01117(10) -0.00226(9) -0.00121(8) 0.00001(9)
H10 0.025(2) 0.034(3) 0.022(2) -0.001(2) -0.006(2) 0.004(2)
C11 0.02085(12) 0.01815(12) 0.01438(11) -0.00335(10) -0.00082(10) -0.00400(10)
H11a 0.043(3) 0.035(3) 0.023(2) -0.001(2) 0.007(2) -0.003(2)
H11b 0.036(3) 0.035(3) 0.038(3) -0.008(2) -0.007(2) -0.009(2)
C12 0.02237(13) 0.01518(12) 0.02105(13) 0.00004(10) 0.00158(11) -0.00324(10)
H12a 0.039(3) 0.031(3) 0.037(3) -0.006(2) 0.003(2) 0.007(2)
H12b 0.041(3) 0.036(3) 0.039(3) 0.010(2) 0.007(2) -0.012(2)
C13 0.01504(11) 0.01582(11) 0.02004(12) 0.00254(9) 0.00137(10) 0.00041(10)
H13a 0.035(3) 0.030(3) 0.042(3) 0.007(2) -0.003(2) 0.004(2)
H13b 0.025(2) 0.037(3) 0.035(3) -0.003(2) 0.011(2) -0.003(2)
C14 0.01286(15) 0.02637(19) 0.01201(15) -0.000000 0.00077(12) 0.000000
H14 0.017(3) 0.064(5) 0.032(4) -0.000000 0.002(3) 0.000000
C15 0.02042(14) 0.02733(16) 0.03048(17) -0.00356(12) -0.00055(12) -0.00667(13)
H15a 0.038(3) 0.076(4) 0.050(3) 0.006(3) -0.014(3) -0.028(3)
H15b 0.055(4) 0.041(3) 0.076(4) -0.022(3) 0.012(3) 0.015(3)
C16 0.02821(16) 0.02660(16) 0.02864(17) 0.00408(13) 0.00198(13) -0.00887(13)
H16a 0.053(3) 0.062(4) 0.024(3) 0.007(3) 0.003(2) 0.002(3)
H16b 0.062(4) 0.035(3) 0.077(4) 0.008(3) 0.005(3) -0.025(3)
C17 0.02067(14) 0.03042(16) 0.02349(14) 0.00833(12) 0.00565(11) 0.00471(13)
H17a 0.028(3) 0.076(4) 0.046(3) 0.009(3) 0.018(3) -0.006(3)
H17b 0.062(4) 0.056(4) 0.052(3) 0.006(3) -0.001(3) 0.030(3)
C18 0.01242(16) 0.0426(3) 0.01198(16) -0.000000 0.00247(13) 0.000000
H18 0.013(3) 0.097(6) 0.032(4) -0.000000 -0.013(3) 0.000000
B1 0.01016(10) 0.01366(11) 0.00927(10) -0.00044(9) -0.00010(8) 0.00022(9)
H1 0.024(3) 0.024(3) 0.017(3) -0.000000 0.004(3) 0.000000
B2 0.01157(17) 0.0293(2) 0.00999(16) -0.000000 0.00199(13) 0.000000

loop_
_atom_type_symbol
_atom_type_scat_dispersion_real
_atom_type_scat_dispersion_imag
_atom_type_scat_source
_atom_type_scat_dispersion_source
B 0.00156 0.00068 'NoSpherA2: Chem.Sci. 2021, DOI:10.1039/D0SC05526C' 'Brennan, Cowan, Rev. Sci. Instrum., 1992, 63, 850'
C 0.00313 0.00162 'NoSpherA2: Chem.Sci. 2021, DOI:10.1039/D0SC05526C' 'Brennan, Cowan, Rev. Sci. Instrum., 1992, 63, 850'
H 0.00000 0.00000 'NoSpherA2: Chem.Sci. 2021, DOI:10.1039/D0SC05526C' 'Brennan, Cowan, Rev. Sci. Instrum., 1992, 63, 850'
N 0.00612 0.00332 'NoSpherA2: Chem.Sci. 2021, DOI:10.1039/D0SC05526C' 'Brennan, Cowan, Rev. Sci. Instrum., 1992, 63, 850'

loop_
_geom_angle_atom_site_label_1
_geom_angle_atom_site_label_2
_geom_angle_atom_site_label_3
_geom_angle
_geom_angle_site_symmetry_1
_geom_angle_site_symmetry_3
_geom_angle_publ_flag
C2 N1 C1 110.18(3) . . ?
C5 N1 C1 127.21(3) . . ?
C5 N1 C2 122.61(3) . . ?
C4 C1 N1 104.90(3) . . ?
B2 C1 N1 127.83(3) . . ?
B2 C1 C4 127.27(3) . . ?
H2 C2 N1 120.6(3) . . ?
C3 C2 N1 110.90(3) . . ?
C3 C2 H2 128.5(3) . . ?
C4 C3 C2 103.38(3) . . ?
B1 C3 C2 118.93(2) . . ?
B1 C3 C2 118.93(2) 7_575 . ?
B1 C3 C4 123.22(2) . . ?
B1 C3 C4 123.22(2) 7_575 . ?
B1 C3 B1 67.16(2) 7_575 . ?
C3 C4 C1 110.64(3) . . ?
H4 C4 C1 124.1(3) . . ?
H4 C4 C3 125.2(3) . . ?
H5a C5 N1 110.0(2) . . ?
H5a C5 N1 110.0(2) 7_575 . ?
H5a C5 H5a 109.1(5) . 7_575 ?
H5b C5 N1 108.2(3) . . ?
H5b C5 H5a 109.8(3) . . ?
H5b C5 H5a 109.8(3) . 7_575 ?
C7 C6 H6 106.7(2) . . ?
C13 C6 H6 107.5(2) . . ?
C13 C6 C7 114.34(2) . . ?
B1 C6 H6 112.8(2) . . ?
B1 C6 C7 107.89(2) . . ?
B1 C6 C13 107.70(2) . . ?
H7a C7 C6 106.7(2) . . ?
H7b C7 C6 110.4(2) . . ?
H7b C7 H7a 105.8(3) . . ?
C8 C7 C6 115.68(2) . . ?
C8 C7 H7a 108.9(2) . . ?
C8 C7 H7b 108.9(2) . . ?
H8a C8 C7 109.4(2) . . ?
H8b C8 C7 108.9(2) . . ?
H8b C8 H8a 105.5(3) . . ?
C9 C8 C7 114.76(2) . . ?
C9 C8 H8a 109.7(2) . . ?
C9 C8 H8b 108.2(2) . . ?
H9a C9 C8 108.9(2) . . ?
H9b C9 C8 109.0(2) . . ?
H9b C9 H9a 106.1(3) . . ?
C10 C9 C8 115.45(2) . . ?
C10 C9 H9a 106.8(2) . . ?
C10 C9 H9b 110.2(2) . . ?
H10 C10 C9 106.7(2) . . ?
C11 C10 C9 113.87(2) . . ?
C11 C10 H10 107.4(2) . . ?
B1 C10 C9 107.68(2) . . ?
B1 C10 H10 112.3(2) . . ?
B1 C10 C11 108.92(2) . . ?
H11a C11 C10 107.8(2) . . ?
H11b C11 C10 110.1(2) . . ?
H11b C11 H11a 106.4(3) . . ?
C12 C11 C10 115.02(2) . . ?
C12 C11 H11a 108.3(2) . . ?
C12 C11 H11b 108.8(2) . . ?
H12a C12 C11 109.4(2) . . ?
H12b C12 C11 109.4(2) . . ?
H12b C12 H12a 105.1(3) . . ?
C13 C12 C11 114.63(2) . . ?
C13 C12 H12a 109.5(2) . . ?
C13 C12 H12b 108.3(2) . . ?
C12 C13 C6 115.10(2) . . ?
H13a C13 C6 110.5(2) . . ?
H13a C13 C12 108.9(2) . . ?
H13b C13 C6 107.7(2) . . ?
H13b C13 C12 107.9(2) . . ?
H13b C13 H13a 106.4(3) . . ?
C15 C14 H14 107.03(16) . . ?
C15 C14 H14 107.03(16) 7_575 . ?
C15 C14 C15 114.43(4) 7_575 . ?
B2 C14 H14 113.4(3) . . ?
B2 C14 C15 107.58(2) . 7_575 ?
B2 C14 C15 107.58(2) . . ?
H15a C15 C14 109.1(3) . . ?
H15b C15 C14 106.4(3) . . ?
H15b C15 H15a 106.8(4) . . ?
C16 C15 C14 115.45(3) . . ?
C16 C15 H15a 109.3(3) . . ?
C16 C15 H15b 109.5(3) . . ?
H16a C16 C15 110.2(3) . . ?
H16b C16 C15 108.6(3) . . ?
H16b C16 H16a 105.9(4) . . ?
C17 C16 C15 113.55(3) . . ?
C17 C16 H16a 109.7(3) . . ?
C17 C16 H16b 108.7(3) . . ?
H17a C17 C16 110.5(3) . . ?
H17b C17 C16 108.0(3) . . ?
H17b C17 H17a 106.3(4) . . ?
C18 C17 C16 115.56(3) 7_575 . ?
C18 C17 H17a 108.8(3) 7_575 . ?
C18 C17 H17b 107.3(3) 7_575 . ?
C17 C18 C17 114.63(4) . 7_575 ?
H18 C18 C17 106.37(17) . 7_575 ?
H18 C18 C17 106.37(17) . . ?
B2 C18 C17 107.47(2) . 7_575 ?
B2 C18 C17 107.47(2) . . ?
B2 C18 H18 114.8(4) . . ?
C6 B1 C3 116.52(2) . . ?
C10 B1 C3 116.32(2) . . ?
C10 B1 C6 109.41(2) . . ?
B1 B1 C3 56.420(12) 7_575 . ?
B1 B1 C6 125.804(14) 7_575 . ?
B1 B1 C10 121.372(14) 7_575 . ?
H1 B1 C3 101.80(17) . . ?
H1 B1 C6 105.3(2) . . ?
H1 B1 C10 106.0(2) . . ?
B1 H1 B1 89.0(3) 7_575 . ?
C14 B2 C1 121.24(3) . . ?
C18 B2 C1 128.51(4) . . ?
C18 B2 C14 110.25(3) . . ?

loop_
_geom_bond_atom_site_label_1
_geom_bond_atom_site_label_2
_geom_bond_distance
_geom_bond_site_symmetry_2
_geom_bond_publ_flag
N1 C1 1.4185(5) . ?
N1 C2 1.3279(5) . ?
N1 C5 1.4537(5) . ?
C1 C4 1.3860(5) . ?
C1 B2 1.5360(6) . ?
C2 H2 1.081(6) . ?
C2 C3 1.4119(5) . ?
C3 C4 1.4361(5) . ?
C3 B1 1.6886(4) . ?
C3 B1 1.6886(4) 7_575 ?
C4 H4 1.080(6) . ?
C5 H5a 1.075(4) . ?
C5 H5a 1.075(4) 7_575 ?
C5 H5b 1.092(6) . ?
C6 H6 1.100(4) . ?
C6 C7 1.5457(4) . ?
C6 C13 1.5426(4) . ?
C6 B1 1.5992(4) . ?
C7 H7a 1.102(4) . ?
C7 H7b 1.103(4) . ?
C7 C8 1.5399(4) . ?
C8 H8a 1.101(5) . ?
C8 H8b 1.097(4) . ?
C8 C9 1.5381(4) . ?
C9 H9a 1.109(4) . ?
C9 H9b 1.101(4) . ?
C9 C10 1.5431(4) . ?
C10 H10 1.094(4) . ?
C10 C11 1.5398(4) . ?
C10 B1 1.5961(4) . ?
C11 H11a 1.099(4) . ?
C11 H11b 1.097(4) . ?
C11 C12 1.5391(4) . ?
C12 H12a 1.095(4) . ?
C12 H12b 1.105(4) . ?
C12 C13 1.5390(4) . ?
C13 H13a 1.096(4) . ?
C13 H13b 1.097(4) . ?
C14 H14 1.100(6) . ?
C14 C15 1.5484(4) 7_575 ?
C14 C15 1.5484(4) . ?
C14 B2 1.5809(6) . ?
C15 H15a 1.087(5) . ?
C15 H15b 1.095(5) . ?
C15 C16 1.5332(5) . ?
C16 H16a 1.107(5) . ?
C16 H16b 1.090(5) . ?
C16 C17 1.5291(5) . ?
C17 H17a 1.103(4) . ?
C17 H17b 1.095(5) . ?
C17 C18 1.5489(4) 7_575 ?
C18 H18 1.112(6) . ?
C18 B2 1.5785(6) . ?
B1 B1 1.8679(6) 7_575 ?
B1 H1 1.332(4) . ?

loop_
_geom_torsion_atom_site_label_1
_geom_torsion_atom_site_label_2
_geom_torsion_atom_site_label_3
_geom_torsion_atom_site_label_4
_geom_torsion
_geom_torsion_site_symmetry_1
_geom_torsion_site_symmetry_2
_geom_torsion_site_symmetry_3
_geom_torsion_site_symmetry_4
_geom_torsion_publ_flag
N1 C1 C4 C3 -0.0 . . . . ?
N1 C1 B2 C14 -180.0 . . . . ?
N1 C1 B2 C18 0.0 . . . . ?
N1 C2 C3 C4 0.0 . . . . ?
N1 C2 C3 B1 140.803(13) . . . . ?
N1 C2 C3 B1 -140.803(13) . . . 7_575 ?
C1 C4 C3 C2 0.0 . . . . ?
C1 C4 C3 B1 -138.612(14) . . . . ?
C1 C4 C3 B1 138.612(14) . . . 7_575 ?
C1 B2 C14 C15 -118.126(18) . . . . ?
C1 B2 C14 C15 118.126(18) . . . 7_575 ?
C1 B2 C18 C17 118.075(18) . . . . ?
C1 B2 C18 C17 -118.075(18) . . . 7_575 ?
C2 C3 B1 C6 -5.44(2) . . . . ?
C2 C3 B1 C6 5.44(2) . . 7_575 7_575 ?
C2 C3 B1 C10 136.83(2) . . 7_575 7_575 ?
C2 C3 B1 C10 -136.83(2) . . . . ?
C2 C3 B1 B1 111.53(2) . . . 7_575 ?
C2 C3 B1 B1 -111.53(2) . . 7_575 . ?
C3 B1 C6 C7 163.38(2) . . . . ?
C3 B1 C6 C7 163.38(2) 7_575 . . . ?
C3 B1 C6 C13 -72.72(2) . . . . ?
C3 B1 C6 C13 -72.72(2) 7_575 . . . ?
C3 B1 C10 C9 -162.55(2) 7_575 . . . ?
C3 B1 C10 C9 -162.55(2) . . . . ?
C3 B1 C10 C11 73.51(2) 7_575 . . . ?
C3 B1 C10 C11 73.51(2) . . . . ?
C6 C7 C8 C9 -42.14(3) . . . . ?
C6 C13 C12 C11 44.88(3) . . . . ?
C6 B1 C10 C9 62.82(2) . . . . ?
C6 B1 C10 C11 -61.11(2) . . . . ?
C7 C8 C9 C10 42.88(3) . . . . ?
C8 C9 C10 C11 67.97(3) . . . . ?
C8 C9 C10 B1 -52.91(3) . . . . ?
C9 C10 C11 C12 -68.67(3) . . . . ?
C9 C10 B1 B1 -97.46(2) . . . 7_575 ?
C10 C11 C12 C13 -43.44(3) . . . . ?
C14 C15 C16 C17 44.78(4) 7_575 . . . ?
C14 C15 C16 C17 44.78(4) . . . . ?
C14 B2 C18 C17 -61.925(18) . . . . ?
C14 B2 C18 C17 61.925(18) . . . 7_575 ?
C15 C16 C17 C18 -44.96(4) . . . 7_575 ?
C16 C17 C18 C17 -66.18(3) . . 7_575 7_575 ?
C16 C17 C18 B2 53.20(3) . . 7_575 7_575 ?
